data_7150012
loop_
_publ_author_name
'Uno, Hidemitsu'
'Watanabe, Hikaru'
'Yamashita, Yuko'
'Ono, Noboru'

_publ_section_title
;
 Extremely large cavity assembled by self-interlocking of distorted
 biconcave porphyrins.
;
_journal_issue 3
_journal_name_full 'Organic &amp; biomolecular chemistry'
_journal_page_first 448
_journal_page_last 453
_journal_paper_doi 10.1039/b413082k
_journal_volume 3
_journal_year 2005
_chemical_formula_moiety 'C100 H60 N4 Zn, 7(C7 H8) '
_chemical_formula_sum 'C149 H116 N4 Zn'
_chemical_formula_weight 2027.96
_space_group_IT_number 2
_symmetry_cell_setting triclinic
_symmetry_Int_Tables_number 2
_symmetry_space_group_name_Hall '-P 1'
_symmetry_space_group_name_H-M 'P -1'
_atom_sites_solution_hydrogens geom
_atom_sites_solution_primary direct
_atom_sites_solution_secondary difmap
_cell_angle_alpha 82.544(5)
_cell_angle_beta 85.022(6)
_cell_angle_gamma 80.666(6)
_cell_formula_units_Z 1
_cell_length_a 10.263(1)
_cell_length_b 16.066(2)
_cell_length_c 16.779(2)
_cell_measurement_reflns_used 11247
_cell_measurement_temperature 173.1
_cell_measurement_theta_max 27.5
_cell_measurement_theta_min 3.0
_cell_volume 2700.8(5)
_computing_cell_refinement CRYSTALCLEAR
_computing_data_collection CRYSTALCLEAR
_computing_data_reduction CrystalStructure
_computing_publication_material 'CrystalStructure 3.6.0'
_computing_structure_refinement
;
SHELXL-97 (Sheldrick, 1997) and PLATON SQUEEZE
;
_computing_structure_solution SIR97
_diffrn_ambient_temperature 173(2)
_diffrn_detector_area_resol_mean 14.6199
_diffrn_measured_fraction_theta_full 0.966
_diffrn_measured_fraction_theta_max 0.966
_diffrn_measurement_device_type ccd
_diffrn_measurement_method w
_diffrn_radiation_monochromator graphite
_diffrn_radiation_source '6kW rotating anode'
_diffrn_radiation_type MoKa
_diffrn_radiation_wavelength 0.71070
_diffrn_reflns_av_R_equivalents 0.0304
_diffrn_reflns_av_sigmaI/netI 0.0461
_diffrn_reflns_limit_h_max 13
_diffrn_reflns_limit_h_min -9
_diffrn_reflns_limit_k_max 20
_diffrn_reflns_limit_k_min -18
_diffrn_reflns_limit_l_max 21
_diffrn_reflns_limit_l_min -20
_diffrn_reflns_number 27419
_diffrn_reflns_theta_full 27.48
_diffrn_reflns_theta_max 27.48
_diffrn_reflns_theta_min 3.03
_exptl_absorpt_coefficient_mu 0.286
_exptl_absorpt_correction_T_max 0.9450
_exptl_absorpt_correction_T_min 0.8586
_exptl_absorpt_correction_type multi-scan
_exptl_absorpt_process_details '(Higashi, 1995)'
_exptl_crystal_colour Red
_exptl_crystal_density_diffrn 1.247
_exptl_crystal_density_method 'not measured'
_exptl_crystal_description Block
_exptl_crystal_F_000 1068
_exptl_crystal_size_max 0.55
_exptl_crystal_size_mid 0.20
_exptl_crystal_size_min 0.20
_refine_diff_density_max 0.320
_refine_diff_density_min -0.316
_refine_diff_density_rms 0.065
_refine_ls_extinction_method none
_refine_ls_goodness_of_fit_ref 1.001
_refine_ls_hydrogen_treatment riding
_refine_ls_matrix_type full
_refine_ls_number_parameters 476
_refine_ls_number_reflns 11968
_refine_ls_number_restraints 484
_refine_ls_restrained_S_all 0.980
_refine_ls_R_factor_all 0.0554
_refine_ls_R_factor_gt 0.0484
_refine_ls_shift/su_max 0.000
_refine_ls_shift/su_mean 0.000
_refine_ls_structure_factor_coef Fsqd
_refine_ls_weighting_details 'calc w=1/[s^2^(Fo^2^)+(0.1093P)^2^+0.0000P] where P=(Fo^2^+2Fc^2^)/3'
_refine_ls_weighting_scheme calc
_refine_ls_wR_factor_gt 0.1467
_refine_ls_wR_factor_ref 0.1515
_reflns_number_gt 9800
_reflns_number_total 11968
_reflns_threshold_expression >2sigma(I)
_cod_data_source_file b413082k.txt
_cod_data_source_block TPTAP-Zn-7PhMe(TPTAP-Zn)
_cod_original_formula_sum 'C149 H116 N4 Zn '
_cod_database_code 7150012

loop_
_symmetry_equiv_pos_site_id
_symmetry_equiv_pos_as_xyz
1 +X,+Y,+Z
2 -X,-Y,-Z

loop_
_atom_site_label
_atom_site_type_symbol
_atom_site_fract_x
_atom_site_fract_y
_atom_site_fract_z
_atom_site_U_iso_or_equiv
_atom_site_adp_type
_atom_site_occupancy
_atom_site_symmetry_multiplicity
_atom_site_calc_flag
_atom_site_refinement_flags
_atom_site_disorder_assembly
_atom_site_disorder_group
Zn1 Zn 0.5000 0.5000 0.5000 0.01742(9) Uani 1 2 d SU . .
N1 N 0.42378(12) 0.39621(8) 0.56014(8) 0.0173(3) Uani 1 1 d U . .
N2 N 0.44242(12) 0.47379(8) 0.39280(8) 0.0174(3) Uani 1 1 d U . .
C1 C 0.41170(14) 0.37477(10) 0.64187(9) 0.0170(3) Uani 1 1 d U . .
C2 C 0.33713(15) 0.30437(10) 0.66037(9) 0.0186(3) Uani 1 1 d U . .
C3 C 0.30550(14) 0.28412(10) 0.58846(9) 0.0177(3) Uani 1 1 d U . .
C4 C 0.35957(14) 0.34198(10) 0.52561(9) 0.0170(3) Uani 1 1 d U . .
C5 C 0.34285(14) 0.34471(10) 0.44327(9) 0.0167(3) Uani 1 1 d U . .
C6 C 0.38218(15) 0.40568(10) 0.38215(9) 0.0176(3) Uani 1 1 d U . .
C7 C 0.37068(15) 0.40484(10) 0.29676(9) 0.0184(3) Uani 1 1 d U . .
C8 C 0.42501(15) 0.47163(10) 0.25707(9) 0.0182(3) Uani 1 1 d U . .
C9 C 0.47080(14) 0.51459(10) 0.31743(9) 0.0163(3) Uani 1 1 d U . .
C10 C 0.53753(14) 0.58548(10) 0.30065(9) 0.0170(3) Uani 1 1 d U . .
C11 C 0.26862(16) 0.25929(11) 0.73392(10) 0.0228(3) Uani 1 1 d U . .
H1 H 0.2919 0.2744 0.7863 0.027 Uiso 1 1 calc R . .
C12 C 0.30176(16) 0.16437(11) 0.72549(11) 0.0258(4) Uani 1 1 d U . .
C13 C 0.3567(2) 0.10119(13) 0.78309(13) 0.0384(5) Uani 1 1 d U . .
H2 H 0.3775 0.1151 0.8334 0.046 Uiso 1 1 calc R . .
C14 C 0.3806(2) 0.01820(14) 0.76620(16) 0.0494(6) Uani 1 1 d U . .
H3 H 0.4184 -0.0252 0.8052 0.059 Uiso 1 1 calc R . .
C15 C 0.3505(2) -0.00293(13) 0.69378(15) 0.0468(5) Uani 1 1 d U . .
H4 H 0.3674 -0.0606 0.6835 0.056 Uiso 1 1 calc R . .
C16 C 0.29510(18) 0.06004(12) 0.63480(13) 0.0324(4) Uani 1 1 d U . .
H5 H 0.2746 0.0457 0.5846 0.039 Uiso 1 1 calc R . .
C17 C 0.27093(16) 0.14404(11) 0.65178(10) 0.0233(3) Uani 1 1 d U . .
C18 C 0.20946(15) 0.21974(10) 0.59659(10) 0.0193(3) Uani 1 1 d U . .
H6 H 0.1874 0.2049 0.5438 0.023 Uiso 1 1 calc R . .
C19 C 0.08972(15) 0.26268(10) 0.64533(10) 0.0219(3) Uani 1 1 d U . .
C20 C -0.03751(17) 0.28288(12) 0.62103(11) 0.0289(4) Uani 1 1 d U . .
H7 H -0.0588 0.2678 0.5714 0.035 Uiso 1 1 calc R . .
C21 C -0.13452(19) 0.32591(14) 0.67063(14) 0.0399(5) Uani 1 1 d U . .
H8 H -0.2223 0.3415 0.6542 0.048 Uiso 1 1 calc R . .
C22 C -0.1034(2) 0.34604(15) 0.74401(14) 0.0437(5) Uani 1 1 d U . .
H9 H -0.1705 0.3743 0.7779 0.052 Uiso 1 1 calc R . .
C23 C 0.02436(19) 0.32530(14) 0.76822(12) 0.0353(4) Uani 1 1 d U . .
H10 H 0.0452 0.3397 0.8183 0.042 Uiso 1 1 calc R . .
C24 C 0.12188(16) 0.28343(11) 0.71897(10) 0.0244(3) Uani 1 1 d U . .
C25 C 0.27966(15) 0.27570(10) 0.41898(9) 0.0187(3) Uani 1 1 d U . .
C26 C 0.14581(16) 0.28914(11) 0.40489(11) 0.0256(4) Uani 1 1 d U . .
H11 H 0.0945 0.3433 0.4093 0.031 Uiso 1 1 calc R . .
C27 C 0.08690(19) 0.22334(13) 0.38438(13) 0.0365(4) Uani 1 1 d U . .
H12 H -0.0047 0.2326 0.3754 0.044 Uiso 1 1 calc R . .
C28 C 0.1611(2) 0.14482(13) 0.37714(14) 0.0420(5) Uani 1 1 d U . .
H13 H 0.1205 0.1001 0.3632 0.050 Uiso 1 1 calc R . .
C29 C 0.2944(2) 0.13093(12) 0.39005(13) 0.0367(4) Uani 1 1 d U . .
H14 H 0.3457 0.0769 0.3846 0.044 Uiso 1 1 calc R . .
C30 C 0.35310(17) 0.19623(11) 0.41108(11) 0.0261(4) Uani 1 1 d U . .
H15 H 0.4447 0.1865 0.4202 0.031 Uiso 1 1 calc R . .
C31 C 0.32696(16) 0.34691(10) 0.24209(9) 0.0221(3) Uani 1 1 d U . .
H16 H 0.2872 0.2981 0.2720 0.026 Uiso 1 1 calc R . .
C32 C 0.45164(18) 0.32026(11) 0.18887(10) 0.0254(3) Uani 1 1 d U . .
C33 C 0.5100(2) 0.23865(13) 0.17958(12) 0.0350(4) Uani 1 1 d U . .
H17 H 0.4710 0.1918 0.2059 0.042 Uiso 1 1 calc R . .
C34 C 0.6269(2) 0.22521(14) 0.13111(14) 0.0452(5) Uani 1 1 d U . .
H18 H 0.6680 0.1689 0.1246 0.054 Uiso 1 1 calc R . .
C35 C 0.6830(2) 0.29278(15) 0.09267(13) 0.0421(5) Uani 1 1 d U . .
H19 H 0.7635 0.2827 0.0605 0.050 Uiso 1 1 calc R . .
C36 C 0.62349(18) 0.37612(13) 0.10019(11) 0.0325(4) Uani 1 1 d U . .
H20 H 0.6618 0.4227 0.0726 0.039 Uiso 1 1 calc R . .
C37 C 0.50777(17) 0.38960(11) 0.14857(10) 0.0236(3) Uani 1 1 d U . .
C38 C 0.43109(16) 0.47560(11) 0.16557(9) 0.0214(3) Uani 1 1 d U . .
H21 H 0.4707 0.5250 0.1367 0.026 Uiso 1 1 calc R . .
C39 C 0.28903(16) 0.47456(11) 0.14530(9) 0.0221(3) Uani 1 1 d U . .
C40 C 0.21625(18) 0.53410(12) 0.09273(10) 0.0279(4) Uani 1 1 d U . .
H22 H 0.2541 0.5808 0.0650 0.034 Uiso 1 1 calc R . .
C41 C 0.08609(19) 0.52486(14) 0.08078(11) 0.0356(4) Uani 1 1 d U . .
H23 H 0.0352 0.5656 0.0450 0.043 Uiso 1 1 calc R . .
C42 C 0.03156(19) 0.45635(15) 0.12111(12) 0.0385(5) Uani 1 1 d U . .
H24 H -0.0563 0.4499 0.1123 0.046 Uiso 1 1 calc R . .
C43 C 0.10483(18) 0.39694(14) 0.17443(11) 0.0331(4) Uani 1 1 d U . .
H25 H 0.0668 0.3505 0.2026 0.040 Uiso 1 1 calc R . .
C44 C 0.23357(16) 0.40603(11) 0.18609(10) 0.0233(3) Uani 1 1 d U . .
C45 C 0.55818(15) 0.61903(10) 0.21399(9) 0.0190(3) Uani 1 1 d U . .
C46 C 0.66983(16) 0.58697(12) 0.16700(10) 0.0252(3) Uani 1 1 d U . .
H26 H 0.7368 0.5459 0.1911 0.030 Uiso 1 1 calc R . .
C47 C 0.68316(18) 0.61508(13) 0.08514(11) 0.0310(4) Uani 1 1 d U . .
H27 H 0.7596 0.5933 0.0537 0.037 Uiso 1 1 calc R . .
C48 C 0.5870(2) 0.67395(14) 0.04934(11) 0.0353(4) Uani 1 1 d U . .
H28 H 0.5956 0.6916 -0.0069 0.042 Uiso 1 1 calc R . .
C49 C 0.4770(2) 0.70763(13) 0.09562(11) 0.0354(4) Uani 1 1 d U . .
H29 H 0.4111 0.7492 0.0712 0.043 Uiso 1 1 calc R . .
C50 C 0.46321(17) 0.68061(11) 0.17797(10) 0.0255(3) Uani 1 1 d U . .
H30 H 0.3885 0.7045 0.2095 0.031 Uiso 1 1 calc R . .

loop_
_atom_site_aniso_label
_atom_site_aniso_U_11
_atom_site_aniso_U_22
_atom_site_aniso_U_33
_atom_site_aniso_U_23
_atom_site_aniso_U_13
_atom_site_aniso_U_12
Zn1 0.02552(15) 0.01736(15) 0.01096(14) 0.00036(9) -0.00300(9) -0.00866(9)
N1 0.0223(7) 0.0183(7) 0.0131(6) -0.0017(5) -0.0015(5) -0.0079(5)
N2 0.0239(7) 0.0175(7) 0.0121(6) -0.0015(5) -0.0012(5) -0.0078(5)
C1 0.0200(7) 0.0173(8) 0.0139(7) -0.0010(6) -0.0016(5) -0.0041(5)
C2 0.0228(8) 0.0193(8) 0.0142(7) 0.0003(6) -0.0011(5) -0.0064(6)
C3 0.0207(8) 0.0169(8) 0.0156(7) 0.0001(6) -0.0001(5) -0.0051(5)
C4 0.0209(7) 0.0156(7) 0.0153(7) -0.0029(6) 0.0000(5) -0.0049(5)
C5 0.0193(7) 0.0162(7) 0.0148(7) -0.0016(6) -0.0012(5) -0.0036(5)
C6 0.0217(8) 0.0184(8) 0.0142(7) -0.0038(6) -0.0025(5) -0.0056(6)
C7 0.0242(8) 0.0192(8) 0.0128(7) -0.0022(6) -0.0025(5) -0.0059(6)
C8 0.0219(8) 0.0180(8) 0.0150(7) -0.0010(6) -0.0040(5) -0.0032(5)
C9 0.0190(7) 0.0173(7) 0.0128(7) -0.0010(6) -0.0026(5) -0.0027(5)
C10 0.0198(7) 0.0182(8) 0.0131(7) 0.0005(6) -0.0026(5) -0.0042(5)
C11 0.0306(9) 0.0245(9) 0.0148(8) 0.0003(6) -0.0002(6) -0.0116(6)
C12 0.0283(9) 0.0249(9) 0.0239(9) 0.0051(7) -0.0003(6) -0.0106(6)
C13 0.0490(12) 0.0343(11) 0.0323(11) 0.0109(8) -0.0086(8) -0.0159(8)
C14 0.0610(14) 0.0292(11) 0.0538(15) 0.0159(10) -0.0158(11) -0.0047(9)
C15 0.0598(14) 0.0207(10) 0.0579(15) 0.0047(10) -0.0071(11) -0.0064(9)
C16 0.0378(10) 0.0206(9) 0.0391(11) -0.0030(8) 0.0016(8) -0.0077(7)
C17 0.0257(8) 0.0194(8) 0.0255(9) 0.0008(7) 0.0013(6) -0.0094(6)
C18 0.0218(8) 0.0189(8) 0.0183(8) -0.0025(6) 0.0012(6) -0.0074(6)
C19 0.0248(8) 0.0210(8) 0.0210(8) -0.0046(6) 0.0022(6) -0.0072(6)
C20 0.0291(9) 0.0305(10) 0.0289(9) -0.0062(8) -0.0017(7) -0.0082(7)
C21 0.0272(10) 0.0470(13) 0.0461(13) -0.0136(10) 0.0000(8) -0.0019(8)
C22 0.0349(11) 0.0535(14) 0.0449(13) -0.0238(11) 0.0115(9) -0.0061(9)
C23 0.0402(11) 0.0446(12) 0.0250(10) -0.0148(9) 0.0078(7) -0.0148(8)
C24 0.0315(9) 0.0264(9) 0.0177(8) -0.0046(7) 0.0041(6) -0.0127(7)
C25 0.0270(8) 0.0189(8) 0.0118(7) -0.0020(6) 0.0001(6) -0.0087(6)
C26 0.0271(9) 0.0248(9) 0.0255(9) -0.0005(7) -0.0068(6) -0.0051(6)
C27 0.0336(10) 0.0371(11) 0.0436(12) -0.0024(9) -0.0118(8) -0.0169(8)
C28 0.0571(13) 0.0307(11) 0.0463(13) -0.0069(9) -0.0136(10) -0.0235(9)
C29 0.0570(12) 0.0184(9) 0.0360(11) -0.0057(8) -0.0022(9) -0.0080(8)
C30 0.0295(9) 0.0233(9) 0.0262(9) -0.0053(7) -0.0004(6) -0.0053(6)
C31 0.0340(9) 0.0208(8) 0.0142(7) -0.0030(6) -0.0048(6) -0.0099(6)
C32 0.0403(9) 0.0231(9) 0.0145(8) -0.0047(7) -0.0047(6) -0.0068(7)
C33 0.0545(12) 0.0247(10) 0.0257(10) -0.0061(8) -0.0049(8) -0.0024(8)
C34 0.0619(14) 0.0331(11) 0.0366(12) -0.0105(9) 0.0011(9) 0.0077(9)
C35 0.0436(11) 0.0466(13) 0.0316(11) -0.0108(9) 0.0054(8) 0.0068(9)
C36 0.0387(10) 0.0375(11) 0.0216(9) -0.0084(8) 0.0017(7) -0.0050(8)
C37 0.0342(9) 0.0249(9) 0.0135(7) -0.0043(6) -0.0034(6) -0.0072(6)
C38 0.0310(8) 0.0238(8) 0.0109(7) -0.0017(6) -0.0030(6) -0.0085(6)
C39 0.0322(9) 0.0231(8) 0.0125(7) -0.0045(6) -0.0044(6) -0.0050(6)
C40 0.0405(10) 0.0298(10) 0.0136(8) -0.0048(7) -0.0051(6) -0.0019(7)
C41 0.0377(10) 0.0484(12) 0.0200(9) -0.0099(8) -0.0092(7) 0.0043(8)
C42 0.0314(10) 0.0594(14) 0.0276(10) -0.0125(9) -0.0087(7) -0.0059(9)
C43 0.0365(10) 0.0451(12) 0.0219(9) -0.0084(8) -0.0043(7) -0.0133(8)
C44 0.0314(9) 0.0284(9) 0.0133(7) -0.0069(7) -0.0044(6) -0.0088(7)
C45 0.0241(8) 0.0197(8) 0.0153(7) -0.0024(6) -0.0037(6) -0.0082(6)
C46 0.0239(8) 0.0321(10) 0.0194(8) -0.0022(7) 0.0003(6) -0.0054(6)
C47 0.0354(10) 0.0401(11) 0.0197(9) -0.0058(8) 0.0057(7) -0.0143(8)
C48 0.0499(11) 0.0451(12) 0.0124(8) 0.0036(8) -0.0012(7) -0.0172(9)
C49 0.0447(11) 0.0373(11) 0.0224(9) 0.0085(8) -0.0094(7) -0.0061(8)
C50 0.0322(9) 0.0242(9) 0.0200(8) 0.0013(7) -0.0045(6) -0.0058(6)

loop_
_atom_type_symbol
_atom_type_description
_atom_type_scat_dispersion_real
_atom_type_scat_dispersion_imag
_atom_type_scat_source
C C 0.0033 0.0016 'International Tables Vol C Tables 4.2.6.8 and 6.1.1.4'
H H 0.0000 0.0000 'International Tables Vol C Tables 4.2.6.8 and 6.1.1.4'
N N 0.0061 0.0033 'International Tables Vol C Tables 4.2.6.8 and 6.1.1.4'
Zn Zn 0.2839 1.4301 'International Tables Vol C Tables 4.2.6.8 and 6.1.1.4'

loop_
_geom_angle_atom_site_label_1
_geom_angle_atom_site_label_2
_geom_angle_atom_site_label_3
_geom_angle
_geom_angle_site_symmetry_1
_geom_angle_site_symmetry_3
_geom_angle_publ_flag
N2 Zn1 N2 180.000(1) . 2_666 ?
N2 Zn1 N1 90.44(5) . . ?
N2 Zn1 N1 89.56(5) 2_666 . ?
N2 Zn1 N1 89.56(5) . 2_666 ?
N2 Zn1 N1 90.44(5) 2_666 2_666 ?
N1 Zn1 N1 180.00(4) . 2_666 ?
C1 N1 C4 107.19(12) . . ?
C1 N1 Zn1 126.62(10) . . ?
C4 N1 Zn1 125.70(10) . . ?
C9 N2 C6 107.20(12) . . ?
C9 N2 Zn1 126.39(10) . . ?
C6 N2 Zn1 125.99(10) . . ?
N1 C1 C10 125.63(14) . 2_666 ?
N1 C1 C2 109.56(13) . . ?
C10 C1 C2 124.81(14) 2_666 . ?
C3 C2 C1 106.88(13) . . ?
C3 C2 C11 114.05(13) . . ?
C1 C2 C11 138.09(14) . . ?
C2 C3 C4 107.10(13) . . ?
C2 C3 C18 114.13(13) . . ?
C4 C3 C18 137.88(14) . . ?
N1 C4 C5 125.87(14) . . ?
N1 C4 C3 109.27(13) . . ?
C5 C4 C3 124.79(14) . . ?
C4 C5 C6 125.85(14) . . ?
C4 C5 C25 116.56(13) . . ?
C6 C5 C25 117.58(13) . . ?
N2 C6 C5 125.97(14) . . ?
N2 C6 C7 108.92(13) . . ?
C5 C6 C7 125.06(14) . . ?
C8 C7 C6 107.46(13) . . ?
C8 C7 C31 114.61(14) . . ?
C6 C7 C31 137.66(14) . . ?
C7 C8 C9 107.01(13) . . ?
C7 C8 C38 114.06(13) . . ?
C9 C8 C38 138.66(14) . . ?
N2 C9 C10 125.86(13) . . ?
N2 C9 C8 109.40(13) . . ?
C10 C9 C8 124.71(14) . . ?
C1 C10 C9 125.42(14) 2_666 . ?
C1 C10 C45 117.96(13) 2_666 . ?
C9 C10 C45 116.60(13) . . ?
C2 C11 C24 103.43(13) . . ?
C2 C11 C12 105.89(13) . . ?
C24 C11 C12 105.40(13) . . ?
C2 C11 H1 113.7 . . ?
C24 C11 H1 113.7 . . ?
C12 C11 H1 113.7 . . ?
C13 C12 C17 120.52(17) . . ?
C13 C12 C11 126.17(17) . . ?
C17 C12 C11 113.31(15) . . ?
C14 C13 C12 119.1(2) . . ?
C14 C13 H2 120.5 . . ?
C12 C13 H2 120.5 . . ?
C15 C14 C13 121.1(2) . . ?
C15 C14 H3 119.4 . . ?
C13 C14 H3 119.4 . . ?
C14 C15 C16 120.6(2) . . ?
C14 C15 H4 119.7 . . ?
C16 C15 H4 119.7 . . ?
C17 C16 C15 118.35(19) . . ?
C17 C16 H5 120.8 . . ?
C15 C16 H5 120.8 . . ?
C12 C17 C16 120.31(17) . . ?
C12 C17 C18 113.91(14) . . ?
C16 C17 C18 125.77(16) . . ?
C17 C18 C3 105.90(12) . . ?
C17 C18 C19 106.10(13) . . ?
C3 C18 C19 102.91(12) . . ?
C17 C18 H6 113.7 . . ?
C3 C18 H6 113.7 . . ?
C19 C18 H6 113.7 . . ?
C20 C19 C24 121.13(15) . . ?
C20 C19 C18 125.72(15) . . ?
C24 C19 C18 113.12(14) . . ?
C19 C20 C21 118.82(17) . . ?
C19 C20 H7 120.6 . . ?
C21 C20 H7 120.6 . . ?
C22 C21 C20 120.27(18) . . ?
C22 C21 H8 119.9 . . ?
C20 C21 H8 119.9 . . ?
C23 C22 C21 120.63(17) . . ?
C23 C22 H9 119.7 . . ?
C21 C22 H9 119.7 . . ?
C22 C23 C24 119.57(17) . . ?
C22 C23 H10 120.2 . . ?
C24 C23 H10 120.2 . . ?
C23 C24 C19 119.55(16) . . ?
C23 C24 C11 126.79(15) . . ?
C19 C24 C11 113.59(14) . . ?
C30 C25 C26 118.86(15) . . ?
C30 C25 C5 120.44(14) . . ?
C26 C25 C5 120.69(14) . . ?
C25 C26 C27 120.18(17) . . ?
C25 C26 H11 119.9 . . ?
C27 C26 H11 119.9 . . ?
C28 C27 C26 120.19(17) . . ?
C28 C27 H12 119.9 . . ?
C26 C27 H12 119.9 . . ?
C27 C28 C29 120.20(17) . . ?
C27 C28 H13 119.9 . . ?
C29 C28 H13 119.9 . . ?
C28 C29 C30 119.70(18) . . ?
C28 C29 H14 120.2 . . ?
C30 C29 H14 120.2 . . ?
C29 C30 C25 120.87(16) . . ?
C29 C30 H15 119.6 . . ?
C25 C30 H15 119.6 . . ?
C44 C31 C7 104.81(13) . . ?
C44 C31 C32 105.34(13) . . ?
C7 C31 C32 104.18(12) . . ?
C44 C31 H16 113.8 . . ?
C7 C31 H16 113.8 . . ?
C32 C31 H16 113.8 . . ?
C33 C32 C37 120.37(17) . . ?
C33 C32 C31 126.52(17) . . ?
C37 C32 C31 113.11(15) . . ?
C32 C33 C34 119.32(19) . . ?
C32 C33 H17 120.3 . . ?
C34 C33 H17 120.3 . . ?
C35 C34 C33 120.43(19) . . ?
C35 C34 H18 119.8 . . ?
C33 C34 H18 119.8 . . ?
C34 C35 C36 120.93(19) . . ?
C34 C35 H19 119.5 . . ?
C36 C35 H19 119.5 . . ?
C37 C36 C35 118.72(19) . . ?
C37 C36 H20 120.6 . . ?
C35 C36 H20 120.6 . . ?
C36 C37 C32 120.21(17) . . ?
C36 C37 C38 126.09(16) . . ?
C32 C37 C38 113.69(15) . . ?
C37 C38 C8 103.94(13) . . ?
C37 C38 C39 105.65(13) . . ?
C8 C38 C39 105.11(13) . . ?
C37 C38 H21 113.7 . . ?
C8 C38 H21 113.7 . . ?
C39 C38 H21 113.7 . . ?
C40 C39 C44 120.40(15) . . ?
C40 C39 C38 125.96(16) . . ?
C44 C39 C38 113.64(14) . . ?
C39 C40 C41 119.35(18) . . ?
C39 C40 H22 120.3 . . ?
C41 C40 H22 120.3 . . ?
C42 C41 C40 120.07(18) . . ?
C42 C41 H23 120.0 . . ?
C40 C41 H23 120.0 . . ?
C41 C42 C43 120.38(18) . . ?
C41 C42 H24 119.8 . . ?
C43 C42 H24 119.8 . . ?
C44 C43 C42 119.51(19) . . ?
C44 C43 H25 120.2 . . ?
C42 C43 H25 120.2 . . ?
C43 C44 C39 120.29(17) . . ?
C43 C44 C31 126.14(16) . . ?
C39 C44 C31 113.57(14) . . ?
C50 C45 C46 118.90(15) . . ?
C50 C45 C10 120.01(15) . . ?
C46 C45 C10 121.04(15) . . ?
C47 C46 C45 120.21(17) . . ?
C47 C46 H26 119.9 . . ?
C45 C46 H26 119.9 . . ?
C48 C47 C46 120.63(17) . . ?
C48 C47 H27 119.7 . . ?
C46 C47 H27 119.7 . . ?
C47 C48 C49 119.74(17) . . ?
C47 C48 H28 120.1 . . ?
C49 C48 H28 120.1 . . ?
C48 C49 C50 120.15(18) . . ?
C48 C49 H29 119.9 . . ?
C50 C49 H29 119.9 . . ?
C45 C50 C49 120.32(17) . . ?
C45 C50 H30 119.8 . . ?
C49 C50 H30 119.8 . . ?

loop_
_geom_bond_atom_site_label_1
_geom_bond_atom_site_label_2
_geom_bond_distance
_geom_bond_site_symmetry_2
_geom_bond_publ_flag
Zn1 N2 2.0552(12) . ?
Zn1 N2 2.0552(12) 2_666 ?
Zn1 N1 2.0641(13) . ?
Zn1 N1 2.0641(13) 2_666 ?
N1 C1 1.3698(19) . ?
N1 C4 1.3829(18) . ?
N2 C9 1.3772(19) . ?
N2 C6 1.3787(19) . ?
C1 C10 1.402(2) 2_666 ?
C1 C2 1.453(2) . ?
C2 C3 1.368(2) . ?
C2 C11 1.525(2) . ?
C3 C4 1.448(2) . ?
C3 C18 1.527(2) . ?
C4 C5 1.401(2) . ?
C5 C6 1.403(2) . ?
C5 C25 1.487(2) . ?
C6 C7 1.450(2) . ?
C7 C8 1.360(2) . ?
C7 C31 1.529(2) . ?
C8 C9 1.447(2) . ?
C8 C38 1.525(2) . ?
C9 C10 1.408(2) . ?
C10 C1 1.402(2) 2_666 ?
C10 C45 1.493(2) . ?
C11 C24 1.527(2) . ?
C11 C12 1.530(2) . ?
C11 H1 1.0000 . ?
C12 C13 1.392(3) . ?
C12 C17 1.394(2) . ?
C13 C14 1.378(3) . ?
C13 H2 0.9500 . ?
C14 C15 1.376(3) . ?
C14 H3 0.9500 . ?
C15 C16 1.406(3) . ?
C15 H4 0.9500 . ?
C16 C17 1.394(2) . ?
C16 H5 0.9500 . ?
C17 C18 1.515(2) . ?
C18 C19 1.534(2) . ?
C18 H6 1.0000 . ?
C19 C20 1.377(2) . ?
C19 C24 1.400(2) . ?
C20 C21 1.394(3) . ?
C20 H7 0.9500 . ?
C21 C22 1.388(3) . ?
C21 H8 0.9500 . ?
C22 C23 1.382(3) . ?
C22 H9 0.9500 . ?
C23 C24 1.385(2) . ?
C23 H10 0.9500 . ?
C25 C30 1.389(2) . ?
C25 C26 1.392(2) . ?
C26 C27 1.393(2) . ?
C26 H11 0.9500 . ?
C27 C28 1.378(3) . ?
C27 H12 0.9500 . ?
C28 C29 1.381(3) . ?
C28 H13 0.9500 . ?
C29 C30 1.388(2) . ?
C29 H14 0.9500 . ?
C30 H15 0.9500 . ?
C31 C44 1.527(2) . ?
C31 C32 1.530(2) . ?
C31 H16 1.0000 . ?
C32 C33 1.373(3) . ?
C32 C37 1.405(2) . ?
C33 C34 1.393(3) . ?
C33 H17 0.9500 . ?
C34 C35 1.372(3) . ?
C34 H18 0.9500 . ?
C35 C36 1.395(3) . ?
C35 H19 0.9500 . ?
C36 C37 1.382(2) . ?
C36 H20 0.9500 . ?
C37 C38 1.523(2) . ?
C38 C39 1.529(2) . ?
C38 H21 1.0000 . ?
C39 C40 1.384(2) . ?
C39 C44 1.394(2) . ?
C40 C41 1.402(3) . ?
C40 H22 0.9500 . ?
C41 C42 1.387(3) . ?
C41 H23 0.9500 . ?
C42 C43 1.393(3) . ?
C42 H24 0.9500 . ?
C43 C44 1.386(2) . ?
C43 H25 0.9500 . ?
C45 C50 1.389(2) . ?
C45 C46 1.399(2) . ?
C46 C47 1.391(2) . ?
C46 H26 0.9500 . ?
C47 C48 1.372(3) . ?
C47 H27 0.9500 . ?
C48 C49 1.389(3) . ?
C48 H28 0.9500 . ?
C49 C50 1.396(2) . ?
C49 H29 0.9500 . ?
C50 H30 0.9500 . ?

loop_
_geom_torsion_atom_site_label_1
_geom_torsion_atom_site_label_2
_geom_torsion_atom_site_label_3
_geom_torsion_atom_site_label_4
_geom_torsion
_geom_torsion_site_symmetry_1
_geom_torsion_site_symmetry_2
_geom_torsion_site_symmetry_3
_geom_torsion_site_symmetry_4
_geom_torsion_publ_flag
N2 Zn1 N1 C1 -172.38(13) . . . . ?
N2 Zn1 N1 C1 7.62(13) 2_666 . . . ?
N2 Zn1 N1 C4 -1.54(12) . . . . ?
N2 Zn1 N1 C4 178.46(12) 2_666 . . . ?
N1 Zn1 N2 C9 -173.88(13) . . . . ?
N1 Zn1 N2 C9 6.12(13) 2_666 . . . ?
N1 Zn1 N2 C6 -2.27(13) . . . . ?
N1 Zn1 N2 C6 177.73(13) 2_666 . . . ?
C4 N1 C1 C10 -179.69(14) . . . 2_666 ?
Zn1 N1 C1 C10 -7.5(2) . . . 2_666 ?
C4 N1 C1 C2 -0.02(17) . . . . ?
Zn1 N1 C1 C2 172.20(10) . . . . ?
N1 C1 C2 C3 0.21(17) . . . . ?
C10 C1 C2 C3 179.88(15) 2_666 . . . ?
N1 C1 C2 C11 -167.14(18) . . . . ?
C10 C1 C2 C11 12.5(3) 2_666 . . . ?
C1 C2 C3 C4 -0.30(17) . . . . ?
C11 C2 C3 C4 170.48(13) . . . . ?
C1 C2 C3 C18 -171.49(13) . . . . ?
C11 C2 C3 C18 -0.72(19) . . . . ?
C1 N1 C4 C5 176.79(14) . . . . ?
Zn1 N1 C4 C5 4.5(2) . . . . ?
C1 N1 C4 C3 -0.17(17) . . . . ?
Zn1 N1 C4 C3 -172.48(10) . . . . ?
C2 C3 C4 N1 0.30(17) . . . . ?
C18 C3 C4 N1 168.28(17) . . . . ?
C2 C3 C4 C5 -176.70(15) . . . . ?
C18 C3 C4 C5 -8.7(3) . . . . ?
N1 C4 C5 C6 -3.6(3) . . . . ?
C3 C4 C5 C6 172.90(15) . . . . ?
N1 C4 C5 C25 175.31(14) . . . . ?
C3 C4 C5 C25 -8.2(2) . . . . ?
C9 N2 C6 C5 176.68(14) . . . . ?
Zn1 N2 C6 C5 3.7(2) . . . . ?
C9 N2 C6 C7 -0.94(17) . . . . ?
Zn1 N2 C6 C7 -173.88(10) . . . . ?
C4 C5 C6 N2 -0.9(3) . . . . ?
C25 C5 C6 N2 -179.76(14) . . . . ?
C4 C5 C6 C7 176.40(15) . . . . ?
C25 C5 C6 C7 -2.5(2) . . . . ?
N2 C6 C7 C8 0.58(17) . . . . ?
C5 C6 C7 C8 -177.07(15) . . . . ?
N2 C6 C7 C31 173.86(17) . . . . ?
C5 C6 C7 C31 -3.8(3) . . . . ?
C6 C7 C8 C9 0.01(17) . . . . ?
C31 C7 C8 C9 -175.02(13) . . . . ?
C6 C7 C8 C38 175.22(13) . . . . ?
C31 C7 C8 C38 0.2(2) . . . . ?
C6 N2 C9 C10 -177.23(14) . . . . ?
Zn1 N2 C9 C10 -4.3(2) . . . . ?
C6 N2 C9 C8 0.95(17) . . . . ?
Zn1 N2 C9 C8 173.85(10) . . . . ?
C7 C8 C9 N2 -0.59(18) . . . . ?
C38 C8 C9 N2 -173.97(17) . . . . ?
C7 C8 C9 C10 177.61(14) . . . . ?
C38 C8 C9 C10 4.2(3) . . . . ?
N2 C9 C10 C1 1.3(3) . . . 2_666 ?
C8 C9 C10 C1 -176.65(14) . . . 2_666 ?
N2 C9 C10 C45 179.62(14) . . . . ?
C8 C9 C10 C45 1.7(2) . . . . ?
C3 C2 C11 C24 -56.03(17) . . . . ?
C1 C2 C11 C24 110.7(2) . . . . ?
C3 C2 C11 C12 54.57(18) . . . . ?
C1 C2 C11 C12 -138.70(19) . . . . ?
C2 C11 C12 C13 126.76(18) . . . . ?
C24 C11 C12 C13 -124.04(18) . . . . ?
C2 C11 C12 C17 -53.45(17) . . . . ?
C24 C11 C12 C17 55.75(17) . . . . ?
C17 C12 C13 C14 0.1(3) . . . . ?
C11 C12 C13 C14 179.92(18) . . . . ?
C12 C13 C14 C15 -0.2(3) . . . . ?
C13 C14 C15 C16 0.3(4) . . . . ?
C14 C15 C16 C17 -0.3(3) . . . . ?
C13 C12 C17 C16 -0.1(2) . . . . ?
C11 C12 C17 C16 -179.94(15) . . . . ?
C13 C12 C17 C18 178.88(16) . . . . ?
C11 C12 C17 C18 -0.93(19) . . . . ?
C15 C16 C17 C12 0.2(3) . . . . ?
C15 C16 C17 C18 -178.68(17) . . . . ?
C12 C17 C18 C3 54.56(17) . . . . ?
C16 C17 C18 C3 -126.49(17) . . . . ?
C12 C17 C18 C19 -54.34(17) . . . . ?
C16 C17 C18 C19 124.60(17) . . . . ?
C2 C3 C18 C17 -54.02(17) . . . . ?
C4 C3 C18 C17 138.58(19) . . . . ?
C2 C3 C18 C19 57.15(17) . . . . ?
C4 C3 C18 C19 -110.3(2) . . . . ?
C17 C18 C19 C20 -127.52(18) . . . . ?
C3 C18 C19 C20 121.46(17) . . . . ?
C17 C18 C19 C24 54.58(17) . . . . ?
C3 C18 C19 C24 -56.43(17) . . . . ?
C24 C19 C20 C21 1.0(3) . . . . ?
C18 C19 C20 C21 -176.73(18) . . . . ?
C19 C20 C21 C22 -1.5(3) . . . . ?
C20 C21 C22 C23 1.3(3) . . . . ?
C21 C22 C23 C24 -0.5(3) . . . . ?
C22 C23 C24 C19 0.0(3) . . . . ?
C22 C23 C24 C11 176.96(19) . . . . ?
C20 C19 C24 C23 -0.3(3) . . . . ?
C18 C19 C24 C23 177.74(16) . . . . ?
C20 C19 C24 C11 -177.60(16) . . . . ?
C18 C19 C24 C11 0.4(2) . . . . ?
C2 C11 C24 C23 -121.35(19) . . . . ?
C12 C11 C24 C23 127.69(19) . . . . ?
C2 C11 C24 C19 55.77(18) . . . . ?
C12 C11 C24 C19 -55.20(18) . . . . ?
C4 C5 C25 C30 -79.92(19) . . . . ?
C6 C5 C25 C30 99.09(18) . . . . ?
C4 C5 C25 C26 99.18(18) . . . . ?
C6 C5 C25 C26 -81.81(19) . . . . ?
C30 C25 C26 C27 0.9(3) . . . . ?
C5 C25 C26 C27 -178.20(16) . . . . ?
C25 C26 C27 C28 -0.6(3) . . . . ?
C26 C27 C28 C29 -0.1(3) . . . . ?
C27 C28 C29 C30 0.6(3) . . . . ?
C28 C29 C30 C25 -0.3(3) . . . . ?
C26 C25 C30 C29 -0.4(3) . . . . ?
C5 C25 C30 C29 178.68(16) . . . . ?
C8 C7 C31 C44 -54.99(18) . . . . ?
C6 C7 C31 C44 132.06(19) . . . . ?
C8 C7 C31 C32 55.44(18) . . . . ?
C6 C7 C31 C32 -117.5(2) . . . . ?
C44 C31 C32 C33 -125.41(18) . . . . ?
C7 C31 C32 C33 124.55(18) . . . . ?
C44 C31 C32 C37 55.81(17) . . . . ?
C7 C31 C32 C37 -54.22(17) . . . . ?
C37 C32 C33 C34 1.3(3) . . . . ?
C31 C32 C33 C34 -177.36(18) . . . . ?
C32 C33 C34 C35 -0.3(3) . . . . ?
C33 C34 C35 C36 -1.0(3) . . . . ?
C34 C35 C36 C37 1.3(3) . . . . ?
C35 C36 C37 C32 -0.3(3) . . . . ?
C35 C36 C37 C38 178.39(17) . . . . ?
C33 C32 C37 C36 -1.0(2) . . . . ?
C31 C32 C37 C36 177.82(15) . . . . ?
C33 C32 C37 C38 -179.85(15) . . . . ?
C31 C32 C37 C38 -0.99(19) . . . . ?
C36 C37 C38 C8 -122.63(17) . . . . ?
C32 C37 C38 C8 56.10(17) . . . . ?
C36 C37 C38 C39 126.97(17) . . . . ?
C32 C37 C38 C39 -54.29(17) . . . . ?
C7 C8 C38 C37 -56.07(17) . . . . ?
C9 C8 C38 C37 117.0(2) . . . . ?
C7 C8 C38 C39 54.72(18) . . . . ?
C9 C8 C38 C39 -132.22(19) . . . . ?
C37 C38 C39 C40 -125.47(17) . . . . ?
C8 C38 C39 C40 124.96(17) . . . . ?
C37 C38 C39 C44 55.04(17) . . . . ?
C8 C38 C39 C44 -54.52(17) . . . . ?
C44 C39 C40 C41 0.0(3) . . . . ?
C38 C39 C40 C41 -179.50(15) . . . . ?
C39 C40 C41 C42 -0.3(3) . . . . ?
C40 C41 C42 C43 0.8(3) . . . . ?
C41 C42 C43 C44 -0.9(3) . . . . ?
C42 C43 C44 C39 0.6(3) . . . . ?
C42 C43 C44 C31 179.97(16) . . . . ?
C40 C39 C44 C43 -0.1(2) . . . . ?
C38 C39 C44 C43 179.44(15) . . . . ?
C40 C39 C44 C31 -179.56(15) . . . . ?
C38 C39 C44 C31 -0.04(19) . . . . ?
C7 C31 C44 C43 -125.17(17) . . . . ?
C32 C31 C44 C43 125.24(18) . . . . ?
C7 C31 C44 C39 54.27(17) . . . . ?
C32 C31 C44 C39 -55.32(17) . . . . ?
C1 C10 C45 C50 -92.12(18) 2_666 . . . ?
C9 C10 C45 C50 89.39(19) . . . . ?
C1 C10 C45 C46 90.49(19) 2_666 . . . ?
C9 C10 C45 C46 -88.00(18) . . . . ?
C50 C45 C46 C47 -1.6(2) . . . . ?
C10 C45 C46 C47 175.82(15) . . . . ?
C45 C46 C47 C48 -0.4(3) . . . . ?
C46 C47 C48 C49 1.8(3) . . . . ?
C47 C48 C49 C50 -1.1(3) . . . . ?
C46 C45 C50 C49 2.3(2) . . . . ?
C10 C45 C50 C49 -175.17(15) . . . . ?
C48 C49 C50 C45 -0.9(3) . . . . ?
